data_7245523
loop_
_publ_author_name
'Baumann, Andreas'
'Isak, Daniel'
'Lohbeck, Jasmin'
'Jagtap, Pravin Kumar Ankush'
'Hennig, Janosch'
'Miller, Aubry K.'

_publ_section_title
;
 Scalable synthesis and structural characterization of reversible KLK6
 inhibitors
;
_journal_issue 41
_journal_name_full 'RSC Advances'
_journal_page_first 26989
_journal_page_last 26993
_journal_paper_doi 10.1039/D2RA04670A
_journal_volume 12
_journal_year 2022
_chemical_absolute_configuration rmad
_chemical_formula_sum 'C20 H16 Cl3 N O'
_chemical_formula_weight 392.69
_space_group_crystal_system trigonal
_space_group_IT_number 144
_space_group_name_Hall 'P 31'
_space_group_name_H-M_alt 'P 31'
_atom_sites_solution_hydrogens geom
_audit_creation_method SHELXL-2018/3
_audit_update_record
;
2021-12-23 deposited with the CCDC.	2022-09-14 downloaded from the CCDC.
;
_cell_angle_alpha 90
_cell_angle_beta 90
_cell_angle_gamma 120
_cell_formula_units_Z 6
_cell_length_a 11.86860(7)
_cell_length_b 11.86860(7)
_cell_length_c 23.1699(3)
_cell_measurement_reflns_used 9956
_cell_measurement_temperature 200(2)
_cell_measurement_theta_max 19.69
_cell_measurement_theta_min 2.17
_cell_volume 2826.53(4)
_computing_cell_refinement 'Bruker SAINT'
_computing_data_collection 'Bruker APEX2'
_computing_data_reduction 'Bruker SAINT'
_computing_molecular_graphics 'Bruker SHELXTL'
_computing_publication_material 'Bruker SHELXTL'
_computing_structure_refinement 'SHELXL-2018/3 (Sheldrick, 2018)'
_computing_structure_solution 'SHELXT-2014 (Sheldrick 2014)'
_diffrn_ambient_temperature 200(2)
_diffrn_measured_fraction_theta_full 1.000
_diffrn_measured_fraction_theta_max 1.000
_diffrn_measurement_device_type 'Bruker APEX-II Quazar area detector'
_diffrn_measurement_method '\f and \w scans'
_diffrn_radiation_type MoK\a
_diffrn_radiation_wavelength 0.71073
_diffrn_reflns_av_R_equivalents 0.0678
_diffrn_reflns_av_unetI/netI 0.0490
_diffrn_reflns_Laue_measured_fraction_full 1.000
_diffrn_reflns_Laue_measured_fraction_max 1.000
_diffrn_reflns_limit_h_max 14
_diffrn_reflns_limit_h_min -14
_diffrn_reflns_limit_k_max 14
_diffrn_reflns_limit_k_min -14
_diffrn_reflns_limit_l_max 29
_diffrn_reflns_limit_l_min -29
_diffrn_reflns_number 42952
_diffrn_reflns_point_group_measured_fraction_full 1.000
_diffrn_reflns_point_group_measured_fraction_max 0.999
_diffrn_reflns_theta_full 25.242
_diffrn_reflns_theta_max 26.712
_diffrn_reflns_theta_min 0.879
_diffrn_source 'ImuS microsource'
_exptl_absorpt_coefficient_mu 0.494
_exptl_absorpt_correction_T_max 0.9586
_exptl_absorpt_correction_T_min 0.9133
_exptl_absorpt_correction_type multi-scan
_exptl_absorpt_process_details
;
Sheldrick, G. M. (2008). <i>SADABS</i>. University of G\"ottingen, Germany.
;
_exptl_crystal_colour colourless
_exptl_crystal_density_diffrn 1.384
_exptl_crystal_description brick
_exptl_crystal_F_000 1212
_exptl_crystal_size_max 0.106
_exptl_crystal_size_mid 0.088
_exptl_crystal_size_min 0.047
_refine_diff_density_max 0.296
_refine_diff_density_min -0.198
_refine_diff_density_rms 0.042
_refine_ls_abs_structure_details
; 
 Flack x determined using 2565 quotients [(I+)-(I-)]/[(I+)+(I-)] 
 (Parsons, Flack and Wagner, Acta Cryst. B69 (2013) 249-259). 
;
_refine_ls_abs_structure_Flack 0.01(2)
_refine_ls_extinction_method none
_refine_ls_goodness_of_fit_ref 0.986
_refine_ls_hydrogen_treatment constr
_refine_ls_matrix_type full
_refine_ls_number_parameters 454
_refine_ls_number_reflns 7954
_refine_ls_number_restraints 1
_refine_ls_restrained_S_all 0.986
_refine_ls_R_factor_all 0.0573
_refine_ls_R_factor_gt 0.0382
_refine_ls_shift/su_max 0.003
_refine_ls_shift/su_mean 0.000
_refine_ls_structure_factor_coef Fsqd
_refine_ls_weighting_details 'w=1/[\s^2^(Fo^2^)+(0.0381P)^2^+0.2471P] where P=(Fo^2^+2Fc^2^)/3'
_refine_ls_weighting_scheme calc
_refine_ls_wR_factor_gt 0.0745
_refine_ls_wR_factor_ref 0.0842
_reflns_Friedel_coverage 0.999
_reflns_Friedel_fraction_full 1.000
_reflns_Friedel_fraction_max 0.999
_reflns_number_gt 6443
_reflns_number_total 7954
_reflns_threshold_expression 'I > 2\s(I)'
_cod_data_source_file d2ra04670a2.cif
_cod_data_source_block ami12
_cod_original_cell_volume 2826.53(5)
_cod_database_code 7245523
_shelx_shelxl_version_number 2018/3
_shelx_space_group_comment
; 
The symmetry employed for this shelxl refinement is uniquely defined 
by the following loop, which should always be used as a source of 
symmetry information in preference to the above space-group names. 
They are only intended as comments. 
;
_shelx_estimated_absorpt_t_min 0.950
_shelx_estimated_absorpt_t_max 0.977

loop_
_space_group_symop_operation_xyz
'x, y, z'
'-y, x-y, z+1/3'
'-x+y, -x, z+2/3'

loop_
_atom_site_label
_atom_site_type_symbol
_atom_site_fract_x
_atom_site_fract_y
_atom_site_fract_z
_atom_site_U_iso_or_equiv
_atom_site_adp_type
_atom_site_occupancy
_atom_site_site_symmetry_order
_atom_site_calc_flag
_atom_site_refinement_flags_posn
_atom_site_refinement_flags_adp
_atom_site_refinement_flags_occupancy
_atom_site_disorder_assembly
_atom_site_disorder_group
C11_1 C 0.6863(5) 1.1492(5) 0.5714(3) 0.0358(13) Uani 1 1 d . . . . .
C12_1 C 0.5703(7) 1.1085(7) 0.5441(3) 0.0503(16) Uani 1 1 d . . . . .
H12_1 H 0.521632 1.021146 0.530978 0.060 Uiso 1 1 calc R U . . .
C13_1 C 0.5215(8) 1.1930(8) 0.5351(3) 0.066(2) Uani 1 1 d . . . . .
H13_1 H 0.441220 1.162428 0.515307 0.079 Uiso 1 1 calc R U . . .
C14_1 C 0.5872(8) 1.3182(7) 0.5541(3) 0.0618(19) Uani 1 1 d . . . . .
H14_1 H 0.551126 1.373049 0.548796 0.074 Uiso 1 1 calc R U . . .
C15_1 C 0.7058(7) 1.3658(6) 0.5811(3) 0.0497(16) Uani 1 1 d . . . . .
C16_1 C 0.7785(9) 1.4968(8) 0.6006(4) 0.067(2) Uani 1 1 d . . . . .
H16_1 H 0.745599 1.553906 0.593535 0.080 Uiso 1 1 calc R U . . .
C17_1 C 0.8907(10) 1.5417(7) 0.6282(4) 0.078(3) Uani 1 1 d . . . . .
H17_1 H 0.936505 1.629696 0.640685 0.094 Uiso 1 1 calc R U . . .
C18_1 C 0.9422(7) 1.4599(8) 0.6391(4) 0.071(2) Uani 1 1 d . . . . .
H18_1 H 1.021852 1.492707 0.659598 0.086 Uiso 1 1 calc R U . . .
C19_1 C 0.8784(6) 1.3326(6) 0.6205(3) 0.0517(17) Uani 1 1 d . . . . .
H19_1 H 0.915482 1.279134 0.627716 0.062 Uiso 1 1 calc R U . . .
C20_1 C 0.7585(6) 1.2802(6) 0.5906(2) 0.0396(14) Uani 1 1 d . . . . .
C21_1 C 0.7416(6) 1.0608(6) 0.5785(3) 0.0443(15) Uani 1 1 d . . . . .
H21_1 H 0.787100 1.081761 0.616678 0.053 Uiso 1 1 calc R U . . .
C22_1 C 0.8436(8) 1.0784(7) 0.5318(3) 0.069(2) Uani 1 1 d . . . . .
H22A_1 H 0.919960 1.166817 0.535856 0.083 Uiso 1 1 calc R U . . .
H22B_1 H 0.873330 1.015456 0.539806 0.083 Uiso 1 1 calc R U . . .
C23_1 C 0.7978(11) 1.0609(11) 0.4713(4) 0.106(4) Uani 1 1 d . . . . .
H23A_1 H 0.870438 1.081046 0.445163 0.159 Uiso 1 1 calc R U . . .
H23B_1 H 0.763771 1.119409 0.463197 0.159 Uiso 1 1 calc R U . . .
H23C_1 H 0.728735 0.970579 0.465343 0.159 Uiso 1 1 calc R U . . .
C30_1 C 0.5696(6) 0.8725(6) 0.6266(3) 0.0357(12) Uani 1 1 d . . . . .
O30_1 O 0.5733(4) 0.9386(4) 0.6691(2) 0.0439(10) Uani 1 1 d . . . . .
N30_1 N 0.6407(5) 0.9226(5) 0.5801(2) 0.0407(12) Uani 1 1 d . . . . .
H30_1 H 0.627931 0.873136 0.549650 0.049 Uiso 1 1 calc R U . . .
C31_1 C 0.4857(5) 0.7270(5) 0.6276(3) 0.0336(12) Uani 1 1 d . . . . .
C32_1 C 0.3553(6) 0.6656(7) 0.6125(3) 0.0410(14) Uani 1 1 d . . . . .
C33_1 C 0.2765(6) 0.5312(7) 0.6135(3) 0.0504(18) Uani 1 1 d . . . . .
H33_1 H 0.187130 0.490982 0.603341 0.060 Uiso 1 1 calc R U . . .
C34_1 C 0.3316(7) 0.4581(6) 0.6297(3) 0.0507(17) Uani 1 1 d . . . . .
C35_1 C 0.4607(7) 0.5134(6) 0.6441(3) 0.0452(16) Uani 1 1 d . . . . .
H35_1 H 0.497481 0.461027 0.654174 0.054 Uiso 1 1 calc R U . . .
C36_1 C 0.5361(5) 0.6485(6) 0.6437(3) 0.0386(14) Uani 1 1 d . . . . .
Cl1_1 Cl 0.28666(18) 0.75866(19) 0.59261(8) 0.0588(5) Uani 1 1 d . . . . .
Cl2_1 Cl 0.2348(2) 0.28992(17) 0.63286(10) 0.0760(6) Uani 1 1 d . . . . .
Cl3_1 Cl 0.69817(16) 0.72116(17) 0.66371(9) 0.0564(4) Uani 1 1 d . . . . .
C11_2 C 0.8018(6) 0.7621(6) 0.4018(3) 0.0386(14) Uani 1 1 d . . . . .
C12_2 C 0.7902(7) 0.8259(7) 0.3552(3) 0.0565(19) Uani 1 1 d . . . . .
H12_2 H 0.710433 0.788371 0.334496 0.068 Uiso 1 1 calc R U . . .
C13_2 C 0.8969(9) 0.9489(8) 0.3368(4) 0.071(2) Uani 1 1 d . . . . .
H13_2 H 0.888453 0.992552 0.304120 0.086 Uiso 1 1 calc R U . . .
C14_2 C 1.0097(8) 1.0013(8) 0.3669(4) 0.071(2) Uani 1 1 d . . . . .
H14_2 H 1.081126 1.081533 0.354383 0.085 Uiso 1 1 calc R U . . .
C15_2 C 1.0242(7) 0.9418(7) 0.4155(4) 0.059(2) Uani 1 1 d . . . . .
C16_2 C 1.1434(8) 0.9980(9) 0.4475(6) 0.096(4) Uani 1 1 d . . . . .
H16_2 H 1.213974 1.079449 0.435580 0.115 Uiso 1 1 calc R U . . .
C17_2 C 1.1583(11) 0.9379(12) 0.4946(7) 0.120(4) Uani 1 1 d . . . . .
H17_2 H 1.239391 0.975197 0.514225 0.144 Uiso 1 1 calc R U . . .
C18_2 C 1.0550(8) 0.8231(10) 0.5135(5) 0.104(4) Uani 1 1 d . . . . .
H18_2 H 1.062769 0.784596 0.548082 0.125 Uiso 1 1 calc R U . . .
C19_2 C 0.9411(7) 0.7633(7) 0.4832(3) 0.0572(19) Uani 1 1 d . . . . .
H19_2 H 0.873337 0.680648 0.495577 0.069 Uiso 1 1 calc R U . . .
C20_2 C 0.9216(6) 0.8221(6) 0.4333(3) 0.0484(16) Uani 1 1 d . . . . .
C21_2 C 0.6960(5) 0.6247(6) 0.4163(3) 0.0379(13) Uani 1 1 d . . . . .
H21_2 H 0.711116 0.605756 0.456687 0.045 Uiso 1 1 calc R U . . .
C22_2 C 0.7036(6) 0.5250(6) 0.3764(3) 0.0450(15) Uani 1 1 d . . . . .
H22A_2 H 0.673911 0.532532 0.337456 0.054 Uiso 1 1 calc R U . . .
H22B_2 H 0.795826 0.547800 0.373203 0.054 Uiso 1 1 calc R U . . .
C23_2 C 0.6251(7) 0.3862(6) 0.3958(3) 0.0505(17) Uani 1 1 d . . . . .
H23A_2 H 0.640837 0.330483 0.369703 0.076 Uiso 1 1 calc R U . . .
H23B_2 H 0.532417 0.359280 0.395187 0.076 Uiso 1 1 calc R U . . .
H23C_2 H 0.650619 0.377965 0.435093 0.076 Uiso 1 1 calc R U . . .
C30_2 C 0.5177(6) 0.6435(6) 0.4579(3) 0.0390(13) Uani 1 1 d . . . . .
O30_2 O 0.5845(4) 0.7081(5) 0.4990(2) 0.0496(11) Uani 1 1 d . . . . .
N30_2 N 0.5643(5) 0.6067(5) 0.4136(2) 0.0382(12) Uani 1 1 d . . . . .
H30_2 H 0.515911 0.571588 0.382827 0.046 Uiso 1 1 calc R U . . .
C31_2 C 0.3742(6) 0.5960(6) 0.4557(3) 0.0382(14) Uani 1 1 d . . . . .
C32_2 C 0.3251(6) 0.6791(6) 0.4439(3) 0.0402(15) Uani 1 1 d . . . . .
C33_2 C 0.1943(7) 0.6392(7) 0.4452(3) 0.0480(16) Uani 1 1 d . . . . .
H33_2 H 0.164441 0.698607 0.437504 0.058 Uiso 1 1 calc R U . . .
C34_2 C 0.1068(6) 0.5090(7) 0.4581(3) 0.0494(16) Uani 1 1 d . . . . .
C35_2 C 0.1520(6) 0.4255(7) 0.4694(3) 0.0470(16) Uani 1 1 d . . . . .
H35_2 H 0.092046 0.337326 0.478563 0.056 Uiso 1 1 calc R U . . .
C36_2 C 0.2835(6) 0.4674(6) 0.4675(3) 0.0398(14) Uani 1 1 d . . . . .
Cl1_2 Cl 0.43574(18) 0.84144(17) 0.42911(8) 0.0584(5) Uani 1 1 d . . . . .
Cl2_2 Cl -0.05635(17) 0.4564(2) 0.45995(11) 0.0702(5) Uani 1 1 d . . . . .
Cl3_2 Cl 0.33312(18) 0.35689(17) 0.48225(8) 0.0561(5) Uani 1 1 d . . . . .

loop_
_atom_site_aniso_label
_atom_site_aniso_U_11
_atom_site_aniso_U_22
_atom_site_aniso_U_33
_atom_site_aniso_U_23
_atom_site_aniso_U_13
_atom_site_aniso_U_12
C11_1 0.037(3) 0.031(3) 0.028(3) -0.001(2) 0.003(2) 0.008(3)
C12_1 0.054(4) 0.039(3) 0.044(4) -0.004(3) -0.007(3) 0.013(3)
C13_1 0.059(5) 0.077(6) 0.059(5) 0.004(4) -0.025(4) 0.032(4)
C14_1 0.078(5) 0.055(5) 0.061(5) 0.010(4) -0.001(4) 0.040(4)
C15_1 0.062(4) 0.043(4) 0.044(4) 0.003(3) 0.007(3) 0.025(3)
C16_1 0.075(6) 0.043(4) 0.080(6) 0.000(4) 0.020(5) 0.029(4)
C17_1 0.079(6) 0.036(4) 0.096(7) -0.020(4) 0.018(6) 0.011(4)
C18_1 0.045(4) 0.056(5) 0.084(6) -0.024(4) 0.005(4) 0.004(4)
C19_1 0.041(4) 0.047(4) 0.058(4) -0.008(3) 0.006(3) 0.015(3)
C20_1 0.046(3) 0.038(3) 0.028(3) -0.001(3) 0.007(3) 0.016(3)
C21_1 0.048(4) 0.033(3) 0.042(4) -0.002(3) 0.010(3) 0.012(3)
C22_1 0.065(5) 0.040(4) 0.071(5) 0.001(4) 0.040(4) 0.004(4)
C23_1 0.114(8) 0.094(7) 0.086(7) 0.006(6) 0.051(7) 0.034(6)
C30_1 0.038(3) 0.035(3) 0.033(3) -0.003(3) 0.004(3) 0.017(3)
O30_1 0.051(3) 0.041(2) 0.039(2) -0.007(2) 0.007(2) 0.022(2)
N30_1 0.053(3) 0.029(3) 0.031(3) -0.004(2) 0.012(2) 0.014(2)
C31_1 0.036(3) 0.032(3) 0.030(3) 0.001(3) 0.007(2) 0.015(3)
C32_1 0.046(4) 0.048(4) 0.030(3) 0.003(3) 0.007(3) 0.024(3)
C33_1 0.037(4) 0.053(4) 0.043(4) -0.004(3) 0.001(3) 0.009(3)
C34_1 0.061(4) 0.032(3) 0.043(4) 0.005(3) 0.011(3) 0.011(3)
C35_1 0.052(4) 0.033(3) 0.045(4) 0.005(3) 0.001(3) 0.016(3)
C36_1 0.035(3) 0.035(3) 0.038(3) -0.002(3) 0.003(3) 0.011(3)
Cl1_1 0.0575(11) 0.0664(12) 0.0606(11) 0.0022(9) -0.0071(9) 0.0372(10)
Cl2_1 0.0802(14) 0.0352(9) 0.0780(12) 0.0102(10) 0.0028(12) 0.0029(9)
Cl3_1 0.0454(9) 0.0492(9) 0.0781(12) -0.0061(9) -0.0035(9) 0.0263(8)
C11_2 0.038(3) 0.038(3) 0.041(3) -0.001(3) 0.008(3) 0.020(3)
C12_2 0.052(4) 0.062(5) 0.055(4) 0.014(4) 0.012(3) 0.028(4)
C13_2 0.095(7) 0.060(5) 0.070(5) 0.023(4) 0.027(5) 0.047(5)
C14_2 0.055(5) 0.045(4) 0.107(7) 0.001(5) 0.030(5) 0.020(4)
C15_2 0.056(5) 0.039(4) 0.078(6) -0.004(4) 0.010(4) 0.020(4)
C16_2 0.038(5) 0.049(5) 0.158(11) -0.016(6) 0.005(6) -0.010(4)
C17_2 0.063(6) 0.080(7) 0.179(13) 0.004(8) -0.032(7) 0.007(6)
C18_2 0.062(6) 0.081(6) 0.133(9) 0.007(6) -0.044(6) 0.008(5)
C19_2 0.050(4) 0.051(4) 0.065(5) -0.008(4) -0.012(4) 0.021(3)
C20_2 0.036(3) 0.041(4) 0.069(4) -0.011(3) -0.002(3) 0.020(3)
C21_2 0.034(3) 0.042(3) 0.037(3) -0.008(3) -0.008(3) 0.018(3)
C22_2 0.046(4) 0.052(4) 0.039(3) -0.007(3) 0.002(3) 0.026(3)
C23_2 0.062(4) 0.042(4) 0.050(4) -0.011(3) -0.011(3) 0.028(3)
C30_2 0.040(3) 0.041(3) 0.035(3) -0.006(3) 0.002(3) 0.020(3)
O30_2 0.041(2) 0.062(3) 0.040(2) -0.018(2) -0.006(2) 0.021(2)
N30_2 0.036(3) 0.045(3) 0.033(3) -0.011(2) -0.003(2) 0.019(2)
C31_2 0.038(3) 0.048(4) 0.029(3) -0.007(3) 0.000(3) 0.022(3)
C32_2 0.041(3) 0.036(3) 0.036(3) -0.004(3) 0.004(3) 0.013(3)
C33_2 0.049(4) 0.058(4) 0.043(4) 0.003(3) 0.004(3) 0.031(3)
C34_2 0.038(3) 0.061(4) 0.045(4) 0.007(3) 0.005(3) 0.022(3)
C35_2 0.034(3) 0.052(4) 0.044(4) 0.003(3) 0.002(3) 0.013(3)
C36_2 0.040(3) 0.047(4) 0.033(3) 0.004(3) 0.003(3) 0.023(3)
Cl1_2 0.0596(11) 0.0418(9) 0.0629(11) 0.0027(8) 0.0011(9) 0.0173(8)
Cl2_2 0.0375(9) 0.0867(14) 0.0832(14) 0.0115(11) 0.0080(9) 0.0286(10)
Cl3_2 0.0602(11) 0.0499(10) 0.0606(11) 0.0074(8) -0.0025(9) 0.0294(9)

loop_
_atom_type_symbol
_atom_type_description
_atom_type_scat_dispersion_real
_atom_type_scat_dispersion_imag
_atom_type_scat_source
C C 0.0033 0.0016 'International Tables Vol C Tables 4.2.6.8 and 6.1.1.4'
H H 0.0000 0.0000 'International Tables Vol C Tables 4.2.6.8 and 6.1.1.4'
N N 0.0061 0.0033 'International Tables Vol C Tables 4.2.6.8 and 6.1.1.4'
O O 0.0106 0.0060 'International Tables Vol C Tables 4.2.6.8 and 6.1.1.4'
Cl Cl 0.1484 0.1585 'International Tables Vol C Tables 4.2.6.8 and 6.1.1.4'

loop_
_geom_angle_atom_site_label_1
_geom_angle_atom_site_label_2
_geom_angle_atom_site_label_3
_geom_angle
_geom_angle_site_symmetry_1
_geom_angle_site_symmetry_3
_geom_angle_publ_flag
C12_1 C11_1 C20_1 118.8(6) . . ?
C12_1 C11_1 C21_1 121.4(6) . . ?
C20_1 C11_1 C21_1 119.7(5) . . ?
C11_1 C12_1 C13_1 121.4(6) . . ?
C11_1 C12_1 H12_1 119.3 . . ?
C13_1 C12_1 H12_1 119.3 . . ?
C14_1 C13_1 C12_1 121.0(7) . . ?
C14_1 C13_1 H13_1 119.5 . . ?
C12_1 C13_1 H13_1 119.5 . . ?
C13_1 C14_1 C15_1 120.4(7) . . ?
C13_1 C14_1 H14_1 119.8 . . ?
C15_1 C14_1 H14_1 119.8 . . ?
C14_1 C15_1 C16_1 121.9(7) . . ?
C14_1 C15_1 C20_1 119.4(6) . . ?
C16_1 C15_1 C20_1 118.6(7) . . ?
C17_1 C16_1 C15_1 122.0(8) . . ?
C17_1 C16_1 H16_1 119.0 . . ?
C15_1 C16_1 H16_1 119.0 . . ?
C16_1 C17_1 C18_1 120.4(7) . . ?
C16_1 C17_1 H17_1 119.8 . . ?
C18_1 C17_1 H17_1 119.8 . . ?
C19_1 C18_1 C17_1 120.7(8) . . ?
C19_1 C18_1 H18_1 119.6 . . ?
C17_1 C18_1 H18_1 119.6 . . ?
C18_1 C19_1 C20_1 121.0(7) . . ?
C18_1 C19_1 H19_1 119.5 . . ?
C20_1 C19_1 H19_1 119.5 . . ?
C19_1 C20_1 C11_1 123.9(6) . . ?
C19_1 C20_1 C15_1 117.2(6) . . ?
C11_1 C20_1 C15_1 118.9(6) . . ?
N30_1 C21_1 C11_1 112.7(5) . . ?
N30_1 C21_1 C22_1 108.1(5) . . ?
C11_1 C21_1 C22_1 114.3(6) . . ?
N30_1 C21_1 H21_1 107.1 . . ?
C11_1 C21_1 H21_1 107.1 . . ?
C22_1 C21_1 H21_1 107.1 . . ?
C23_1 C22_1 C21_1 115.6(8) . . ?
C23_1 C22_1 H22A_1 108.4 . . ?
C21_1 C22_1 H22A_1 108.4 . . ?
C23_1 C22_1 H22B_1 108.4 . . ?
C21_1 C22_1 H22B_1 108.4 . . ?
H22A_1 C22_1 H22B_1 107.4 . . ?
C22_1 C23_1 H23A_1 109.5 . . ?
C22_1 C23_1 H23B_1 109.5 . . ?
H23A_1 C23_1 H23B_1 109.5 . . ?
C22_1 C23_1 H23C_1 109.5 . . ?
H23A_1 C23_1 H23C_1 109.5 . . ?
H23B_1 C23_1 H23C_1 109.5 . . ?
O30_1 C30_1 N30_1 123.5(5) . . ?
O30_1 C30_1 C31_1 120.4(6) . . ?
N30_1 C30_1 C31_1 116.1(5) . . ?
C30_1 N30_1 C21_1 120.3(5) . . ?
C30_1 N30_1 H30_1 119.8 . . ?
C21_1 N30_1 H30_1 119.8 . . ?
C32_1 C31_1 C36_1 117.2(5) . . ?
C32_1 C31_1 C30_1 121.7(6) . . ?
C36_1 C31_1 C30_1 121.1(5) . . ?
C31_1 C32_1 C33_1 122.2(6) . . ?
C31_1 C32_1 Cl1_1 119.3(5) . . ?
C33_1 C32_1 Cl1_1 118.4(5) . . ?
C34_1 C33_1 C32_1 118.1(6) . . ?
C34_1 C33_1 H33_1 121.0 . . ?
C32_1 C33_1 H33_1 121.0 . . ?
C35_1 C34_1 C33_1 122.3(6) . . ?
C35_1 C34_1 Cl2_1 118.6(6) . . ?
C33_1 C34_1 Cl2_1 119.1(6) . . ?
C34_1 C35_1 C36_1 118.1(6) . . ?
C34_1 C35_1 H35_1 121.0 . . ?
C36_1 C35_1 H35_1 121.0 . . ?
C31_1 C36_1 C35_1 122.1(6) . . ?
C31_1 C36_1 Cl3_1 118.8(4) . . ?
C35_1 C36_1 Cl3_1 119.1(5) . . ?
C12_2 C11_2 C20_2 118.6(6) . . ?
C12_2 C11_2 C21_2 120.8(6) . . ?
C20_2 C11_2 C21_2 120.3(5) . . ?
C11_2 C12_2 C13_2 121.1(7) . . ?
C11_2 C12_2 H12_2 119.5 . . ?
C13_2 C12_2 H12_2 119.5 . . ?
C14_2 C13_2 C12_2 118.7(8) . . ?
C14_2 C13_2 H13_2 120.7 . . ?
C12_2 C13_2 H13_2 120.7 . . ?
C13_2 C14_2 C15_2 122.1(7) . . ?
C13_2 C14_2 H14_2 118.9 . . ?
C15_2 C14_2 H14_2 118.9 . . ?
C14_2 C15_2 C20_2 119.5(8) . . ?
C14_2 C15_2 C16_2 121.9(8) . . ?
C20_2 C15_2 C16_2 118.6(9) . . ?
C17_2 C16_2 C15_2 121.8(9) . . ?
C17_2 C16_2 H16_2 119.1 . . ?
C15_2 C16_2 H16_2 119.1 . . ?
C16_2 C17_2 C18_2 119.3(10) . . ?
C16_2 C17_2 H17_2 120.3 . . ?
C18_2 C17_2 H17_2 120.3 . . ?
C19_2 C18_2 C17_2 120.9(10) . . ?
C19_2 C18_2 H18_2 119.5 . . ?
C17_2 C18_2 H18_2 119.5 . . ?
C18_2 C19_2 C20_2 121.5(8) . . ?
C18_2 C19_2 H19_2 119.3 . . ?
C20_2 C19_2 H19_2 119.3 . . ?
C15_2 C20_2 C19_2 117.7(7) . . ?
C15_2 C20_2 C11_2 120.1(7) . . ?
C19_2 C20_2 C11_2 122.2(6) . . ?
N30_2 C21_2 C11_2 113.3(5) . . ?
N30_2 C21_2 C22_2 109.3(5) . . ?
C11_2 C21_2 C22_2 111.1(5) . . ?
N30_2 C21_2 H21_2 107.6 . . ?
C11_2 C21_2 H21_2 107.6 . . ?
C22_2 C21_2 H21_2 107.6 . . ?
C23_2 C22_2 C21_2 115.0(5) . . ?
C23_2 C22_2 H22A_2 108.5 . . ?
C21_2 C22_2 H22A_2 108.5 . . ?
C23_2 C22_2 H22B_2 108.5 . . ?
C21_2 C22_2 H22B_2 108.5 . . ?
H22A_2 C22_2 H22B_2 107.5 . . ?
C22_2 C23_2 H23A_2 109.5 . . ?
C22_2 C23_2 H23B_2 109.5 . . ?
H23A_2 C23_2 H23B_2 109.5 . . ?
C22_2 C23_2 H23C_2 109.5 . . ?
H23A_2 C23_2 H23C_2 109.5 . . ?
H23B_2 C23_2 H23C_2 109.5 . . ?
O30_2 C30_2 N30_2 123.6(5) . . ?
O30_2 C30_2 C31_2 121.0(5) . . ?
N30_2 C30_2 C31_2 115.3(5) . . ?
C30_2 N30_2 C21_2 120.3(5) . . ?
C30_2 N30_2 H30_2 119.8 . . ?
C21_2 N30_2 H30_2 119.8 . . ?
C36_2 C31_2 C32_2 116.6(5) . . ?
C36_2 C31_2 C30_2 121.1(6) . . ?
C32_2 C31_2 C30_2 122.3(6) . . ?
C33_2 C32_2 C31_2 123.2(6) . . ?
C33_2 C32_2 Cl1_2 118.8(5) . . ?
C31_2 C32_2 Cl1_2 118.0(5) . . ?
C32_2 C33_2 C34_2 118.1(6) . . ?
C32_2 C33_2 H33_2 121.0 . . ?
C34_2 C33_2 H33_2 121.0 . . ?
C35_2 C34_2 C33_2 119.9(6) . . ?
C35_2 C34_2 Cl2_2 120.9(5) . . ?
C33_2 C34_2 Cl2_2 119.2(5) . . ?
C34_2 C35_2 C36_2 121.1(6) . . ?
C34_2 C35_2 H35_2 119.5 . . ?
C36_2 C35_2 H35_2 119.5 . . ?
C35_2 C36_2 C31_2 121.1(6) . . ?
C35_2 C36_2 Cl3_2 118.4(5) . . ?
C31_2 C36_2 Cl3_2 120.4(4) . . ?

loop_
_geom_bond_atom_site_label_1
_geom_bond_atom_site_label_2
_geom_bond_distance
_geom_bond_site_symmetry_2
_geom_bond_publ_flag
C11_1 C12_1 1.364(9) . ?
C11_1 C20_1 1.421(8) . ?
C11_1 C21_1 1.500(9) . ?
C12_1 C13_1 1.403(11) . ?
C12_1 H12_1 0.9500 . ?
C13_1 C14_1 1.360(11) . ?
C13_1 H13_1 0.9500 . ?
C14_1 C15_1 1.377(11) . ?
C14_1 H14_1 0.9500 . ?
C15_1 C16_1 1.423(10) . ?
C15_1 C20_1 1.451(9) . ?
C16_1 C17_1 1.325(13) . ?
C16_1 H16_1 0.9500 . ?
C17_1 C18_1 1.405(13) . ?
C17_1 H17_1 0.9500 . ?
C18_1 C19_1 1.378(10) . ?
C18_1 H18_1 0.9500 . ?
C19_1 C20_1 1.416(9) . ?
C19_1 H19_1 0.9500 . ?
C21_1 N30_1 1.470(8) . ?
C21_1 C22_1 1.558(9) . ?
C21_1 H21_1 1.0000 . ?
C22_1 C23_1 1.482(14) . ?
C22_1 H22A_1 0.9900 . ?
C22_1 H22B_1 0.9900 . ?
C23_1 H23A_1 0.9800 . ?
C23_1 H23B_1 0.9800 . ?
C23_1 H23C_1 0.9800 . ?
C30_1 O30_1 1.245(7) . ?
C30_1 N30_1 1.314(8) . ?
C30_1 C31_1 1.502(8) . ?
N30_1 H30_1 0.8800 . ?
C31_1 C32_1 1.386(9) . ?
C31_1 C36_1 1.387(9) . ?
C32_1 C33_1 1.388(10) . ?
C32_1 Cl1_1 1.731(7) . ?
C33_1 C34_1 1.375(10) . ?
C33_1 H33_1 0.9500 . ?
C34_1 C35_1 1.372(10) . ?
C34_1 Cl2_1 1.736(7) . ?
C35_1 C36_1 1.392(9) . ?
C35_1 H35_1 0.9500 . ?
C36_1 Cl3_1 1.732(6) . ?
C11_2 C12_2 1.365(9) . ?
C11_2 C20_2 1.431(9) . ?
C11_2 C21_2 1.517(8) . ?
C12_2 C13_2 1.438(11) . ?
C12_2 H12_2 0.9500 . ?
C13_2 C14_2 1.355(12) . ?
C13_2 H13_2 0.9500 . ?
C14_2 C15_2 1.385(13) . ?
C14_2 H14_2 0.9500 . ?
C15_2 C20_2 1.393(10) . ?
C15_2 C16_2 1.432(14) . ?
C16_2 C17_2 1.363(16) . ?
C16_2 H16_2 0.9500 . ?
C17_2 C18_2 1.371(14) . ?
C17_2 H17_2 0.9500 . ?
C18_2 C19_2 1.365(10) . ?
C18_2 H18_2 0.9500 . ?
C19_2 C20_2 1.428(10) . ?
C19_2 H19_2 0.9500 . ?
C21_2 N30_2 1.469(7) . ?
C21_2 C22_2 1.538(8) . ?
C21_2 H21_2 1.0000 . ?
C22_2 C23_2 1.500(9) . ?
C22_2 H22A_2 0.9900 . ?
C22_2 H22B_2 0.9900 . ?
C23_2 H23A_2 0.9800 . ?
C23_2 H23B_2 0.9800 . ?
C23_2 H23C_2 0.9800 . ?
C30_2 O30_2 1.231(7) . ?
C30_2 N30_2 1.337(7) . ?
C30_2 C31_2 1.504(8) . ?
N30_2 H30_2 0.8800 . ?
C31_2 C36_2 1.386(9) . ?
C31_2 C32_2 1.401(9) . ?
C32_2 C33_2 1.379(9) . ?
C32_2 Cl1_2 1.739(6) . ?
C33_2 C34_2 1.398(10) . ?
C33_2 H33_2 0.9500 . ?
C34_2 C35_2 1.367(10) . ?
C34_2 Cl2_2 1.712(7) . ?
C35_2 C36_2 1.382(9) . ?
C35_2 H35_2 0.9500 . ?
C36_2 Cl3_2 1.719(6) . ?

loop_
_geom_torsion_atom_site_label_1
_geom_torsion_atom_site_label_2
_geom_torsion_atom_site_label_3
_geom_torsion_atom_site_label_4
_geom_torsion
_geom_torsion_site_symmetry_1
_geom_torsion_site_symmetry_2
_geom_torsion_site_symmetry_3
_geom_torsion_site_symmetry_4
_geom_torsion_publ_flag
C20_1 C11_1 C12_1 C13_1 -0.2(10) . . . . ?
C21_1 C11_1 C12_1 C13_1 -177.0(6) . . . . ?
C11_1 C12_1 C13_1 C14_1 -1.2(12) . . . . ?
C12_1 C13_1 C14_1 C15_1 2.2(13) . . . . ?
C13_1 C14_1 C15_1 C16_1 178.7(8) . . . . ?
C13_1 C14_1 C15_1 C20_1 -1.8(12) . . . . ?
C14_1 C15_1 C16_1 C17_1 177.8(8) . . . . ?
C20_1 C15_1 C16_1 C17_1 -1.7(12) . . . . ?
C15_1 C16_1 C17_1 C18_1 0.2(14) . . . . ?
C16_1 C17_1 C18_1 C19_1 1.2(13) . . . . ?
C17_1 C18_1 C19_1 C20_1 -1.0(11) . . . . ?
C18_1 C19_1 C20_1 C11_1 -178.5(6) . . . . ?
C18_1 C19_1 C20_1 C15_1 -0.5(10) . . . . ?
C12_1 C11_1 C20_1 C19_1 178.6(6) . . . . ?
C21_1 C11_1 C20_1 C19_1 -4.6(9) . . . . ?
C12_1 C11_1 C20_1 C15_1 0.6(8) . . . . ?
C21_1 C11_1 C20_1 C15_1 177.4(5) . . . . ?
C14_1 C15_1 C20_1 C19_1 -177.7(6) . . . . ?
C16_1 C15_1 C20_1 C19_1 1.8(9) . . . . ?
C14_1 C15_1 C20_1 C11_1 0.4(9) . . . . ?
C16_1 C15_1 C20_1 C11_1 179.9(6) . . . . ?
C12_1 C11_1 C21_1 N30_1 -27.4(8) . . . . ?
C20_1 C11_1 C21_1 N30_1 155.9(5) . . . . ?
C12_1 C11_1 C21_1 C22_1 96.7(7) . . . . ?
C20_1 C11_1 C21_1 C22_1 -80.1(7) . . . . ?
N30_1 C21_1 C22_1 C23_1 69.1(9) . . . . ?
C11_1 C21_1 C22_1 C23_1 -57.3(9) . . . . ?
O30_1 C30_1 N30_1 C21_1 7.1(9) . . . . ?
C31_1 C30_1 N30_1 C21_1 -169.9(6) . . . . ?
C11_1 C21_1 N30_1 C30_1 -75.8(7) . . . . ?
C22_1 C21_1 N30_1 C30_1 156.8(6) . . . . ?
O30_1 C30_1 C31_1 C32_1 85.7(8) . . . . ?
N30_1 C30_1 C31_1 C32_1 -97.2(7) . . . . ?
O30_1 C30_1 C31_1 C36_1 -94.5(7) . . . . ?
N30_1 C30_1 C31_1 C36_1 82.6(8) . . . . ?
C36_1 C31_1 C32_1 C33_1 0.5(9) . . . . ?
C30_1 C31_1 C32_1 C33_1 -179.7(6) . . . . ?
C36_1 C31_1 C32_1 Cl1_1 179.5(4) . . . . ?
C30_1 C31_1 C32_1 Cl1_1 -0.7(8) . . . . ?
C31_1 C32_1 C33_1 C34_1 -0.6(10) . . . . ?
Cl1_1 C32_1 C33_1 C34_1 -179.6(6) . . . . ?
C32_1 C33_1 C34_1 C35_1 -0.6(11) . . . . ?
C32_1 C33_1 C34_1 Cl2_1 178.7(5) . . . . ?
C33_1 C34_1 C35_1 C36_1 1.8(11) . . . . ?
Cl2_1 C34_1 C35_1 C36_1 -177.5(5) . . . . ?
C32_1 C31_1 C36_1 C35_1 0.7(9) . . . . ?
C30_1 C31_1 C36_1 C35_1 -179.1(6) . . . . ?
C32_1 C31_1 C36_1 Cl3_1 -179.3(5) . . . . ?
C30_1 C31_1 C36_1 Cl3_1 0.9(8) . . . . ?
C34_1 C35_1 C36_1 C31_1 -1.9(10) . . . . ?
C34_1 C35_1 C36_1 Cl3_1 178.1(5) . . . . ?
C20_2 C11_2 C12_2 C13_2 1.7(10) . . . . ?
C21_2 C11_2 C12_2 C13_2 -171.7(7) . . . . ?
C11_2 C12_2 C13_2 C14_2 -0.4(12) . . . . ?
C12_2 C13_2 C14_2 C15_2 -1.6(12) . . . . ?
C13_2 C14_2 C15_2 C20_2 2.1(12) . . . . ?
C13_2 C14_2 C15_2 C16_2 -179.6(8) . . . . ?
C14_2 C15_2 C16_2 C17_2 -178.7(11) . . . . ?
C20_2 C15_2 C16_2 C17_2 -0.3(15) . . . . ?
C15_2 C16_2 C17_2 C18_2 -3(2) . . . . ?
C16_2 C17_2 C18_2 C19_2 5(2) . . . . ?
C17_2 C18_2 C19_2 C20_2 -4.6(17) . . . . ?
C14_2 C15_2 C20_2 C19_2 179.3(7) . . . . ?
C16_2 C15_2 C20_2 C19_2 0.9(10) . . . . ?
C14_2 C15_2 C20_2 C11_2 -0.7(10) . . . . ?
C16_2 C15_2 C20_2 C11_2 -179.1(7) . . . . ?
C18_2 C19_2 C20_2 C15_2 1.5(12) . . . . ?
C18_2 C19_2 C20_2 C11_2 -178.5(8) . . . . ?
C12_2 C11_2 C20_2 C15_2 -1.2(9) . . . . ?
C21_2 C11_2 C20_2 C15_2 172.3(6) . . . . ?
C12_2 C11_2 C20_2 C19_2 178.9(7) . . . . ?
C21_2 C11_2 C20_2 C19_2 -7.7(10) . . . . ?
C12_2 C11_2 C21_2 N30_2 -45.9(8) . . . . ?
C20_2 C11_2 C21_2 N30_2 140.8(5) . . . . ?
C12_2 C11_2 C21_2 C22_2 77.6(7) . . . . ?
C20_2 C11_2 C21_2 C22_2 -95.7(7) . . . . ?
N30_2 C21_2 C22_2 C23_2 -68.1(7) . . . . ?
C11_2 C21_2 C22_2 C23_2 166.2(6) . . . . ?
O30_2 C30_2 N30_2 C21_2 9.7(9) . . . . ?
C31_2 C30_2 N30_2 C21_2 -168.0(6) . . . . ?
C11_2 C21_2 N30_2 C30_2 -80.8(7) . . . . ?
C22_2 C21_2 N30_2 C30_2 154.7(5) . . . . ?
O30_2 C30_2 C31_2 C36_2 -103.4(8) . . . . ?
N30_2 C30_2 C31_2 C36_2 74.4(8) . . . . ?
O30_2 C30_2 C31_2 C32_2 74.1(9) . . . . ?
N30_2 C30_2 C31_2 C32_2 -108.1(7) . . . . ?
C36_2 C31_2 C32_2 C33_2 1.8(9) . . . . ?
C30_2 C31_2 C32_2 C33_2 -175.8(6) . . . . ?
C36_2 C31_2 C32_2 Cl1_2 179.7(5) . . . . ?
C30_2 C31_2 C32_2 Cl1_2 2.1(8) . . . . ?
C31_2 C32_2 C33_2 C34_2 -1.0(10) . . . . ?
Cl1_2 C32_2 C33_2 C34_2 -178.9(6) . . . . ?
C32_2 C33_2 C34_2 C35_2 0.4(11) . . . . ?
C32_2 C33_2 C34_2 Cl2_2 -179.9(5) . . . . ?
C33_2 C34_2 C35_2 C36_2 -0.7(11) . . . . ?
Cl2_2 C34_2 C35_2 C36_2 179.6(5) . . . . ?
C34_2 C35_2 C36_2 C31_2 1.6(10) . . . . ?
C34_2 C35_2 C36_2 Cl3_2 180.0(6) . . . . ?
C32_2 C31_2 C36_2 C35_2 -2.0(9) . . . . ?
C30_2 C31_2 C36_2 C35_2 175.6(6) . . . . ?
C32_2 C31_2 C36_2 Cl3_2 179.6(5) . . . . ?
C30_2 C31_2 C36_2 Cl3_2 -2.7(9) . . . . ?
